data_4077494
loop_
_publ_author_name
'Woo, Tom K.'
'Pioda, Giorgio'
'Rothlisberger, Ursula'
'Togni, Antonio'

_publ_section_title
;
 Chiral Palladium(II)&#x2212;Bis(trichlorosilyl) Complexes. Synthesis,
 Structure, and Combined QM/MM Computational Studies
;
_journal_issue 11
_journal_name_full Organometallics
_journal_page_first 2144
_journal_paper_doi 10.1021/om000130g
_journal_volume 19
_journal_year 2000
_chemical_formula_sum 'C36 H34 Cl7 Fe N2 P Pd'
_chemical_formula_weight 936.02
_chemical_name_common
'Dichloro{1-{(R)-1-[(S)-2-(diphenylphosphino-(kP)ferrocenyl]ethyl}-3-phenyl-5-methyl-1H-pyrazole-(kN}palladium (2)'
_chemical_name_systematic
; 
 ? 
;
_space_group_IT_number 4
_symmetry_cell_setting monoclinic
_symmetry_space_group_name_Hall 'P 2yb'
_symmetry_space_group_name_H-M 'P 1 21 1'
_atom_sites_solution_hydrogens geom
_atom_sites_solution_primary direct
_atom_sites_solution_secondary difmap
_audit_creation_method SHELXL
_cell_angle_alpha 90.00
_cell_angle_beta 107.8370(10)
_cell_angle_gamma 90.00
_cell_formula_units_Z 2
_cell_length_a 9.7555(15)
_cell_length_b 20.737(3)
_cell_length_c 10.400(2)
_cell_measurement_temperature 293(2)
_cell_volume 2002.8(6)
_computing_structure_refinement 'SHELXL-93 (Sheldrick, 1993)'
_computing_structure_solution 'SHELXS-86 (Sheldrick, 1990)'
_diffrn_ambient_temperature 293(2)
_diffrn_radiation_monochromator graphite
_diffrn_radiation_source 'fine-focus sealed tube'
_diffrn_radiation_type MoK\a
_diffrn_radiation_wavelength 0.71073
_diffrn_reflns_av_R_equivalents 0.0359
_diffrn_reflns_av_sigmaI/netI 0.0511
_diffrn_reflns_limit_h_max 12
_diffrn_reflns_limit_h_min -13
_diffrn_reflns_limit_k_max 27
_diffrn_reflns_limit_k_min -16
_diffrn_reflns_limit_l_max 12
_diffrn_reflns_limit_l_min -13
_diffrn_reflns_number 17037
_diffrn_reflns_theta_max 28.30
_diffrn_reflns_theta_min 1.96
_exptl_absorpt_coefficient_mu 1.346
_exptl_absorpt_correction_type none
_exptl_crystal_colour orange
_exptl_crystal_density_diffrn 1.552
_exptl_crystal_description cube
_exptl_crystal_F_000 940
_exptl_crystal_size_max 0.66
_exptl_crystal_size_mid 0.28
_exptl_crystal_size_min 0.22
_refine_diff_density_max 2.122
_refine_diff_density_min -1.028
_refine_diff_density_rms 0.152
_refine_ls_abs_structure_details 'Flack H D (1983), Acta Cryst. A39, 876-881'
_refine_ls_abs_structure_Flack 0.02(4)
_refine_ls_extinction_method none
_refine_ls_goodness_of_fit_all 1.007
_refine_ls_goodness_of_fit_obs 1.063
_refine_ls_matrix_type full
_refine_ls_number_parameters 433
_refine_ls_number_reflns 7272
_refine_ls_number_restraints 1
_refine_ls_restrained_S_all 1.007
_refine_ls_restrained_S_obs 1.063
_refine_ls_R_factor_all 0.0808
_refine_ls_R_factor_obs 0.0642
_refine_ls_shift/esd_max 1.242
_refine_ls_shift/esd_mean 0.048
_refine_ls_structure_factor_coef Fsqd
_refine_ls_weighting_details 'w=1/[\s^2^(Fo^2^)+(0.1421P)^2^+0.0000P] where P=(Fo^2^+2Fc^2^)/3'
_refine_ls_weighting_scheme calc
_refine_ls_wR_factor_all 0.1936
_refine_ls_wR_factor_obs 0.1791
_reflns_number_observed 5637
_reflns_number_total 7272
_reflns_observed_criterion >2sigma(I)
_cod_data_source_file om000130g.cif
_cod_data_source_block gpi16_1
_cod_depositor_comments
;
The following automatic conversions were performed:

'_symmetry_cell_setting' value 'Monoclinic' changed to 'monoclinic'
according to /home/saulius/struct/CIF-dictionaries/cif_core.dic
dictionary named 'cif_core.dic' version 2.4.2 from 2011-04-26.

Automatic conversion script
Id: cif_fix_values 1715 2011-07-08 13:25:40Z adriana 

The following automatic conversions were performed:

'_refine_ls_weighting_scheme' value 'calc
w=1/[\s^2^(Fo^2^)+(0.1421P)^2^+0.0000P] where P=(Fo^2^+2Fc^2^)/3' was
changed to 'calc'. New tag '_refine_ls_weighting_details' was
created. The value of the new tag was set to
'w=1/[\s^2^(Fo^2^)+(0.1421P)^2^+0.0000P] where P=(Fo^2^+2Fc^2^)/3'.

Automatic conversion script
Id: cif_fix_values 3143 2015-03-26 13:38:13Z robertas 
;
_cod_original_cell_volume 2002.8(5)
_cod_original_sg_symbol_H-M P2(1)
_cod_database_code 4077494

loop_
_symmetry_equiv_pos_as_xyz
'x, y, z'
'-x, y+1/2, -z'

loop_
_atom_site_aniso_label
_atom_site_aniso_U_11
_atom_site_aniso_U_22
_atom_site_aniso_U_33
_atom_site_aniso_U_23
_atom_site_aniso_U_13
_atom_site_aniso_U_12
Pd1 0.0360(3) 0.0304(3) 0.0512(3) 0.0012(3) 0.0221(2) 0.0013(3)
Fe1 0.0388(5) 0.0296(6) 0.0589(6) -0.0028(5) 0.0240(5) -0.0008(4)
P1 0.0403(8) 0.0333(8) 0.0432(8) 0.0042(11) 0.0204(7) 0.0027(11)
N1 0.050(4) 0.040(4) 0.044(3) 0.005(3) 0.022(3) 0.000(3)
N2 0.040(3) 0.039(4) 0.043(3) 0.004(3) 0.014(3) 0.004(3)
Cl1 0.0482(10) 0.0570(12) 0.0598(10) -0.0099(15) 0.0113(8) 0.0015(13)
Cl2 0.0490(12) 0.0464(14) 0.126(2) 0.0297(15) 0.0332(14) -0.0004(10)
C1 0.036(3) 0.036(3) 0.049(3) 0.005(5) 0.021(3) 0.001(4)
C2 0.037(3) 0.037(5) 0.048(4) -0.002(3) 0.022(3) -0.001(3)
C3 0.047(4) 0.045(6) 0.067(5) 0.004(4) 0.031(4) -0.004(4)
C4 0.035(3) 0.037(4) 0.090(6) -0.001(6) 0.023(4) 0.002(4)
C5 0.040(4) 0.043(5) 0.055(4) -0.008(4) 0.011(3) -0.002(4)
C1' 0.055(5) 0.031(4) 0.103(8) -0.004(5) 0.028(6) -0.013(4)
C2' 0.093(8) 0.037(5) 0.058(5) -0.007(4) 0.017(5) -0.003(5)
C3' 0.082(7) 0.046(6) 0.087(7) -0.002(5) 0.055(6) 0.010(5)
C4' 0.054(6) 0.047(6) 0.107(8) 0.002(6) 0.039(6) 0.016(5)
C5' 0.093(8) 0.035(5) 0.081(7) -0.004(5) 0.050(6) -0.013(5)
C6 0.050(4) 0.048(5) 0.043(4) -0.002(3) 0.026(4) 0.006(4)
C7 0.100(8) 0.059(6) 0.055(5) 0.009(5) 0.048(5) 0.016(6)
C8 0.042(4) 0.031(4) 0.050(4) 0.001(3) 0.017(3) 0.002(3)
C9 0.052(5) 0.037(4) 0.077(6) 0.014(4) 0.028(5) 0.001(4)
C10 0.057(5) 0.039(4) 0.053(4) 0.009(4) 0.028(4) -0.001(4)
C11 0.078(7) 0.050(6) 0.095(7) 0.003(5) 0.056(6) -0.009(5)
C12 0.047(4) 0.036(4) 0.053(4) 0.001(4) 0.020(4) 0.003(3)
C13 0.071(6) 0.043(5) 0.094(7) -0.009(5) 0.054(6) -0.001(4)
C14 0.073(7) 0.043(5) 0.134(10) -0.006(6) 0.065(7) 0.009(5)
C15 0.071(7) 0.042(5) 0.117(9) -0.013(6) 0.063(7) 0.007(5)
C16 0.076(7) 0.038(5) 0.089(7) -0.013(5) 0.036(6) 0.006(5)
C17 0.047(5) 0.041(4) 0.071(5) -0.004(5) 0.018(4) 0.000(4)
C18 0.046(4) 0.053(5) 0.047(4) -0.010(4) 0.011(4) 0.014(4)
C19 0.071(6) 0.041(5) 0.057(5) 0.000(4) 0.016(5) 0.010(4)
C20 0.095(9) 0.043(6) 0.090(8) -0.016(6) 0.017(7) -0.003(6)
C21 0.119(11) 0.050(7) 0.067(6) -0.006(5) 0.018(7) 0.035(8)
C22 0.100(9) 0.063(7) 0.055(5) -0.002(5) 0.028(6) 0.041(7)
C23 0.065(6) 0.065(7) 0.054(5) -0.002(5) 0.029(4) 0.015(5)
C24 0.058(5) 0.054(6) 0.047(4) 0.009(4) 0.029(4) 0.022(4)
C25 0.059(6) 0.052(6) 0.068(6) 0.021(5) 0.030(5) 0.017(4)
C26 0.083(8) 0.065(8) 0.076(7) 0.026(6) 0.027(7) 0.009(6)
C27 0.094(9) 0.089(10) 0.096(9) 0.042(8) 0.062(8) 0.045(8)
C28 0.119(10) 0.093(10) 0.037(4) 0.015(5) 0.022(5) 0.047(9)
C29 0.078(7) 0.075(8) 0.051(5) 0.007(5) 0.018(5) 0.036(6)
C1T 0.083(9) 0.088(10) 0.106(10) -0.037(9) 0.013(8) 0.005(8)
Cl3 0.403(17) 0.242(12) 0.182(7) -0.062(8) -0.064(9) 0.167(12)
Cl4 0.087(4) 0.286(16) 0.865(39) -0.283(22) 0.039(11) -0.024(6)
C2T 0.064(7) 0.093(11) 0.095(8) -0.007(8) 0.010(6) 0.003(7)
Cl5 0.257(8) 0.159(6) 0.127(4) 0.017(4) 0.086(5) 0.043(6)
Cl6 0.265(9) 0.136(6) 0.161(5) 0.001(4) 0.024(6) 0.086(6)
Cl7 0.112(4) 0.318(12) 0.212(6) -0.112(7) 0.069(4) -0.091(6)

loop_
_atom_site_label
_atom_site_type_symbol
_atom_site_fract_x
_atom_site_fract_y
_atom_site_fract_z
_atom_site_U_iso_or_equiv
_atom_site_thermal_displace_type
_atom_site_occupancy
_atom_site_calc_flag
_atom_site_refinement_flags
Pd1 Pd 0.44309(5) 0.62857(2) 0.60821(5) 0.0373(2) Uani 1 d .
Fe1 Fe -0.00628(11) 0.70243(6) 0.58760(12) 0.0404(3) Uani 1 d .
P1 P 0.2313(2) 0.62792(13) 0.4401(2) 0.0372(4) Uani 1 d .
N1 N 0.2763(7) 0.5385(4) 0.7317(6) 0.0427(15) Uani 1 d .
N2 N 0.3818(7) 0.5402(3) 0.6687(7) 0.0402(14) Uani 1 d .
Cl1 Cl 0.6480(2) 0.6306(2) 0.8044(2) 0.0562(5) Uani 1 d .
Cl2 Cl 0.5250(3) 0.71904(13) 0.5354(3) 0.0723(8) Uani 1 d .
C1 C 0.0811(7) 0.6286(5) 0.5086(7) 0.0385(13) Uani 1 d .
C2 C 0.0846(8) 0.6140(4) 0.6475(7) 0.038(2) Uani 1 d .
C3 C -0.0660(9) 0.6158(4) 0.6469(10) 0.050(2) Uani 1 d .
H3A H -0.1007(9) 0.6084(4) 0.7247(10) 0.060 Uiso 1 calc R
C4 C -0.1521(8) 0.6303(6) 0.5135(9) 0.053(2) Uani 1 d .
H4A H -0.2569(8) 0.6357(6) 0.4853(9) 0.064 Uiso 1 calc R
C5 C -0.0661(8) 0.6384(5) 0.4288(8) 0.047(2) Uani 1 d .
H5A H -0.1002(8) 0.6496(5) 0.3327(8) 0.056 Uiso 1 calc R
C1' C 0.1204(11) 0.7826(5) 0.6279(12) 0.062(3) Uani 1 d .
H1'A H 0.2217(11) 0.7855(5) 0.6313(12) 0.075 Uiso 1 calc R
C2' C 0.0659(13) 0.7690(5) 0.7393(10) 0.064(3) Uani 1 d .
H2'A H 0.1246(13) 0.7595(5) 0.8322(10) 0.077 Uiso 1 calc R
C3' C -0.0851(13) 0.7687(5) 0.6913(12) 0.065(3) Uani 1 d .
H3'A H -0.1494(13) 0.7596(5) 0.7452(12) 0.078 Uiso 1 calc R
C4' C -0.1275(12) 0.7865(5) 0.5582(14) 0.066(3) Uani 1 d .
H4'A H -0.2276(12) 0.7904(5) 0.5007(14) 0.079 Uiso 1 calc R
C5' C -0.0030(14) 0.7949(5) 0.5133(12) 0.064(3) Uani 1 d .
H5'A H -0.0027(14) 0.8068(5) 0.4222(12) 0.077 Uiso 1 calc R
C6 C 0.2178(9) 0.5986(4) 0.7613(8) 0.044(2) Uani 1 d .
H6A H 0.2884(9) 0.6319(4) 0.7592(8) 0.053 Uiso 1 calc R
C7 C 0.2037(13) 0.6004(6) 0.9033(10) 0.066(3) Uani 1 d .
H7A H 0.2947(13) 0.5897(6) 0.9678(10) 0.099 Uiso 1 calc R
H7B H 0.1324(13) 0.5697(6) 0.9097(10) 0.099 Uiso 1 calc R
H7C H 0.1752(13) 0.6428(6) 0.9218(10) 0.099 Uiso 1 calc R
C8 C 0.4088(8) 0.4806(4) 0.6429(8) 0.040(2) Uani 1 d .
C9 C 0.3264(10) 0.4390(5) 0.6908(10) 0.053(2) Uani 1 d .
H9A H 0.3284(10) 0.3942(5) 0.6880(10) 0.064 Uiso 1 calc R
C10 C 0.2393(10) 0.4767(4) 0.7445(9) 0.047(2) Uani 1 d .
C11 C 0.1205(13) 0.4544(6) 0.7979(13) 0.068(3) Uani 1 d .
H11A H 0.0789(13) 0.4910(6) 0.8287(13) 0.102 Uiso 1 calc R
H11B H 0.1589(13) 0.4251(6) 0.8717(13) 0.102 Uiso 1 calc R
H11C H 0.0478(13) 0.4329(6) 0.7273(13) 0.102 Uiso 1 calc R
C12 C 0.5136(9) 0.4605(4) 0.5725(8) 0.044(2) Uani 1 d .
C13 C 0.6395(11) 0.4977(5) 0.5781(12) 0.063(3) Uani 1 d .
H13A H 0.6637(11) 0.5340(5) 0.6329(12) 0.075 Uiso 1 calc R
C14 C 0.7243(13) 0.4781(5) 0.4997(15) 0.076(3) Uani 1 d .
H14A H 0.8028(13) 0.5031(5) 0.4973(15) 0.091 Uiso 1 calc R
C15 C 0.6923(12) 0.4201(5) 0.4228(13) 0.069(3) Uani 1 d .
H15A H 0.7473(12) 0.4080(5) 0.3679(13) 0.083 Uiso 1 calc R
C16 C 0.5857(12) 0.3843(5) 0.4299(12) 0.065(3) Uani 1 d .
H16A H 0.5729(12) 0.3445(5) 0.3866(12) 0.078 Uiso 1 calc R
C17 C 0.4888(10) 0.4022(5) 0.4992(10) 0.053(2) Uani 1 d .
H17A H 0.4102(10) 0.3763(5) 0.4968(10) 0.063 Uiso 1 calc R
C18 C 0.2160(9) 0.5520(5) 0.3544(9) 0.049(2) Uani 1 d .
C19 C 0.1182(12) 0.5047(5) 0.3638(10) 0.057(2) Uani 1 d .
H19A H 0.0538(12) 0.5119(5) 0.4123(10) 0.069 Uiso 1 calc R
C20 C 0.1198(15) 0.4450(6) 0.2965(14) 0.079(3) Uani 1 d .
H20A H 0.0565(15) 0.4124(6) 0.3024(14) 0.094 Uiso 1 calc R
C21 C 0.2113(16) 0.4350(6) 0.2249(12) 0.081(4) Uani 1 d .
H21A H 0.2105(16) 0.3954(6) 0.1827(12) 0.097 Uiso 1 calc R
C22 C 0.3030(14) 0.4802(6) 0.2128(10) 0.072(3) Uani 1 d .
H22A H 0.3639(14) 0.4719(6) 0.1614(10) 0.086 Uiso 1 calc R
C23 C 0.3095(11) 0.5396(6) 0.2755(9) 0.059(2) Uani 1 d .
H23A H 0.3740(11) 0.5710(6) 0.2661(9) 0.071 Uiso 1 calc R
C24 C 0.1752(10) 0.6877(5) 0.3048(9) 0.050(2) Uani 1 d .
C25 C 0.2144(11) 0.7532(5) 0.3270(11) 0.057(2) Uani 1 d .
H25A H 0.2762(11) 0.7670(5) 0.4095(11) 0.069 Uiso 1 calc R
C26 C 0.1585(14) 0.7965(7) 0.2224(13) 0.074(3) Uani 1 d .
H26A H 0.1820(14) 0.8399(7) 0.2367(13) 0.089 Uiso 1 calc R
C27 C 0.0727(15) 0.7782(8) 0.1025(14) 0.085(4) Uani 1 d .
H27A H 0.0387(15) 0.8086(8) 0.0345(14) 0.103 Uiso 1 calc R
C28 C 0.0342(15) 0.7155(7) 0.0785(9) 0.083(4) Uani 1 d .
H28A H -0.0256(15) 0.7031(7) -0.0060(9) 0.100 Uiso 1 calc R
C29 C 0.0854(12) 0.6687(6) 0.1828(10) 0.068(3) Uani 1 d .
H29A H 0.0577(12) 0.6257(6) 0.1675(10) 0.082 Uiso 1 calc R
C1T C 0.5851(15) 0.7442(8) 0.0274(15) 0.096(5) Uani 1 d .
H1TA H 0.6112(15) 0.7779(8) -0.0253(15) 0.115 Uiso 1 calc R
H1TB H 0.6108(15) 0.7037(8) -0.0058(15) 0.115 Uiso 1 calc R
Cl3 Cl 0.6944(16) 0.7524(6) 0.1837(10) 0.310(8) Uani 1 d .
Cl4 Cl 0.4288(8) 0.7448(7) -0.0098(25) 0.437(15) Uani 1 d .
C2T C 0.3007(14) 1.0011(8) -0.0003(15) 0.087(4) Uani 1 d .
H2TA H 0.3648(14) 1.0232(8) 0.0786(15) 0.105 Uiso 1 calc R
Cl5 Cl 0.2955(10) 1.0441(4) -0.1371(6) 0.175(3) Uani 1 d .
Cl6 Cl 0.3725(10) 0.9251(4) -0.0108(8) 0.197(4) Uani 1 d .
Cl7 Cl 0.1338(7) 0.9920(6) 0.0256(8) 0.210(4) Uani 1 d .

loop_
_atom_type_symbol
_atom_type_description
_atom_type_scat_dispersion_real
_atom_type_scat_dispersion_imag
_atom_type_scat_source
C C 0.0033 0.0016 'International Tables Vol C Tables 4.2.6.8 and 6.1.1.4'
H H 0.0000 0.0000 'International Tables Vol C Tables 4.2.6.8 and 6.1.1.4'
N N 0.0061 0.0033 'International Tables Vol C Tables 4.2.6.8 and 6.1.1.4'
P P 0.1023 0.0942 'International Tables Vol C Tables 4.2.6.8 and 6.1.1.4'
Cl Cl 0.1484 0.1585 'International Tables Vol C Tables 4.2.6.8 and 6.1.1.4'
Fe Fe 0.3463 0.8444 'International Tables Vol C Tables 4.2.6.8 and 6.1.1.4'
Pd Pd -0.9988 1.0072 'International Tables Vol C Tables 4.2.6.8 and 6.1.1.4'

loop_
_geom_angle_atom_site_label_1
_geom_angle_atom_site_label_2
_geom_angle_atom_site_label_3
_geom_angle
N2 Pd1 Cl1 90.0(2)
N2 Pd1 P1 87.1(2)
P1 Pd1 Cl1 172.63(6)
N2 Pd1 Cl2 174.5(2)
Cl2 Pd1 Cl1 88.98(11)
Cl2 Pd1 P1 94.54(10)
C3' Fe1 C1' 69.1(4)
C3' Fe1 C3 104.2(4)
C1' Fe1 C3 150.1(4)
C3' Fe1 C1 171.8(4)
C1' Fe1 C1 113.1(4)
C3 Fe1 C1 69.8(3)
C3' Fe1 C4 111.2(4)
C1' Fe1 C4 169.3(5)
C3 Fe1 C4 40.6(4)
C1 Fe1 C4 68.2(3)
C3' Fe1 C2 129.9(4)
C1' Fe1 C2 119.3(4)
C3 Fe1 C2 42.1(3)
C1 Fe1 C2 42.0(3)
C4 Fe1 C2 69.3(3)
C3' Fe1 C2' 40.1(5)
C1' Fe1 C2' 41.3(4)
C3 Fe1 C2' 115.0(4)
C1 Fe1 C2' 136.6(4)
C4 Fe1 C2' 144.8(4)
C2 Fe1 C2' 110.7(4)
C3' Fe1 C5 143.1(4)
C1' Fe1 C5 134.2(4)
C3 Fe1 C5 68.7(4)
C1 Fe1 C5 41.0(3)
C4 Fe1 C5 39.9(3)
C2 Fe1 C5 69.9(3)
C2' Fe1 C5 175.3(4)
C3' Fe1 C5' 67.9(4)
C1' Fe1 C5' 40.9(5)
C3 Fe1 C5' 165.0(4)
C1 Fe1 C5' 119.2(4)
C4 Fe1 C5' 128.7(5)
C2 Fe1 C5' 152.5(4)
C2' Fe1 C5' 67.9(4)
C5 Fe1 C5' 109.4(4)
C3' Fe1 C4' 38.8(5)
C1' Fe1 C4' 68.1(5)
C3 Fe1 C4' 125.5(4)
C1 Fe1 C4' 149.2(4)
C4 Fe1 C4' 105.1(4)
C2 Fe1 C4' 166.0(4)
C2' Fe1 C4' 66.1(5)
C5 Fe1 C4' 114.5(5)
C5' Fe1 C4' 40.6(4)
C18 P1 C1 104.3(4)
C18 P1 C24 104.7(5)
C1 P1 C24 102.1(4)
C18 P1 Pd1 107.9(3)
C1 P1 Pd1 110.6(2)
C24 P1 Pd1 125.3(4)
C10 N1 N2 109.4(7)
C10 N1 C6 131.6(7)
N2 N1 C6 118.7(7)
C8 N2 N1 107.4(7)
C8 N2 Pd1 132.4(5)
N1 N2 Pd1 119.4(5)
C5 C1 C2 108.4(6)
C5 C1 P1 124.0(5)
C2 C1 P1 127.4(5)
C5 C1 Fe1 70.1(5)
C2 C1 Fe1 69.2(4)
P1 C1 Fe1 130.5(5)
C1 C2 C3 105.6(7)
C1 C2 C6 125.1(6)
C3 C2 C6 129.3(6)
C1 C2 Fe1 68.8(5)
C3 C2 Fe1 68.7(5)
C6 C2 Fe1 128.4(6)
C4 C3 C2 107.6(7)
C4 C3 Fe1 69.9(6)
C2 C3 Fe1 69.2(4)
C5 C4 C3 110.6(6)
C5 C4 Fe1 70.6(5)
C3 C4 Fe1 69.5(5)
C4 C5 C1 107.8(7)
C4 C5 Fe1 69.6(6)
C1 C5 Fe1 68.9(5)
C2' C1' C5' 106.2(9)
C2' C1' Fe1 69.9(6)
C5' C1' Fe1 70.9(6)
C3' C2' C1' 108.7(10)
C3' C2' Fe1 69.4(6)
C1' C2' Fe1 68.8(6)
C4' C3' C2' 108.5(9)
C4' C3' Fe1 72.1(6)
C2' C3' Fe1 70.5(6)
C3' C4' C5' 109.7(11)
C3' C4' Fe1 69.1(6)
C5' C4' Fe1 69.5(6)
C4' C5' C1' 106.6(10)
C4' C5' Fe1 69.9(6)
C1' C5' Fe1 68.3(6)
N1 C6 C2 108.6(7)
N1 C6 C7 112.7(7)
C2 C6 C7 116.5(7)
N2 C8 C9 109.9(7)
N2 C8 C12 125.2(7)
C9 C8 C12 124.8(8)
C8 C9 C10 107.0(8)
N1 C10 C9 106.2(7)
N1 C10 C11 126.0(8)
C9 C10 C11 127.7(9)
C17 C12 C13 119.0(8)
C17 C12 C8 118.4(8)
C13 C12 C8 122.5(8)
C14 C13 C12 118.4(10)
C13 C14 C15 120.6(10)
C16 C15 C14 119.5(9)
C15 C16 C17 123.7(10)
C16 C17 C12 118.3(9)
C19 C18 C23 119.1(9)
C19 C18 P1 122.6(7)
C23 C18 P1 118.3(8)
C18 C19 C20 117.9(10)
C21 C20 C19 121.0(13)
C22 C21 C20 121.7(11)
C21 C22 C23 121.2(10)
C22 C23 C18 119.1(11)
C29 C24 C25 119.8(9)
C29 C24 P1 118.4(9)
C25 C24 P1 121.7(8)
C26 C25 C24 118.2(11)
C27 C26 C25 122.3(13)
C26 C27 C28 120.6(12)
C27 C28 C29 120.0(12)
C24 C29 C28 119.1(12)
Cl4 C1T Cl3 124.6(15)
Cl5 C2T Cl6 109.7(9)
Cl5 C2T Cl7 113.9(9)
Cl6 C2T Cl7 109.0(10)

loop_
_geom_bond_atom_site_label_1
_geom_bond_atom_site_label_2
_geom_bond_distance
Pd1 N2 2.083(7)
Pd1 Cl1 2.380(2)
Pd1 P1 2.261(2)
Pd1 Cl2 2.259(2)
Fe1 C3' 2.038(10)
Fe1 C1' 2.037(9)
Fe1 C3 2.041(9)
Fe1 C1 2.044(9)
Fe1 C4 2.046(10)
Fe1 C2 2.048(8)
Fe1 C2' 2.051(10)
Fe1 C5 2.060(9)
Fe1 C5' 2.071(10)
Fe1 C4' 2.076(10)
P1 C18 1.792(10)
P1 C1 1.815(6)
P1 C24 1.829(9)
N1 C10 1.350(11)
N1 N2 1.379(9)
N1 C6 1.443(11)
N2 C8 1.310(11)
C1 C5 1.436(10)
C1 C2 1.465(9)
C2 C3 1.468(10)
C2 C6 1.499(12)
C3 C4 1.417(13)
C4 C5 1.400(11)
C1' C2' 1.44(2)
C1' C5' 1.43(2)
C2' C3' 1.40(2)
C3' C4' 1.37(2)
C4' C5' 1.438(15)
C6 C7 1.525(10)
C8 C9 1.372(12)
C8 C12 1.487(11)
C9 C10 1.390(13)
C10 C11 1.502(12)
C12 C17 1.411(13)
C12 C13 1.437(13)
C13 C14 1.388(13)
C14 C15 1.43(2)
C15 C16 1.299(15)
C16 C17 1.403(13)
C18 C19 1.393(15)
C18 C23 1.425(12)
C19 C20 1.43(2)
C20 C21 1.34(2)
C21 C22 1.33(2)
C22 C23 1.39(2)
C24 C29 1.362(15)
C24 C25 1.410(15)
C25 C26 1.387(15)
C26 C27 1.33(2)
C27 C28 1.35(2)
C28 C29 1.43(2)
C1T Cl4 1.45(2)
C1T Cl3 1.66(2)
C2T Cl5 1.67(2)
C2T Cl6 1.74(2)
C2T Cl7 1.740(15)
